data_2311113
loop_
_publ_author_name
'Zheng, Yong-Jun'
'Zheng, Kang'
'Wu, Zhi-Yong'
'Li, Yantuan'

_publ_section_title
;
 N-[3-(Dimethyl-amino)-prop-yl]-N'-(2-hy-droxy-5-methyl-phen-yl)oxamide.
;
_journal_coeditor_code BT5821
_journal_issue 'Pt 3'
_journal_name_full 'Acta crystallographica. Section E, Structure reports online'
_journal_page_first o895
_journal_paper_doi 10.1107/S1600536812007957
_journal_volume 68
_journal_year 2012
_chemical_formula_iupac 'C14 H21 N3 O3'
_chemical_formula_moiety 'C14 H21 N3 O3'
_chemical_formula_sum 'C14 H21 N3 O3'
_chemical_formula_weight 279.34
_chemical_name_common
;
<i>N</i>-[3-(Dimethylamino)propyl]-<i>N</i>'-(2-hydroxy-5-methylphenyl)oxamide
;
_chemical_name_systematic
;
<i>N</i>-[3-(Dimethylamino)propyl]-<i>N</i>'-(2-hydroxy-5-
methylphenyl)ethanediamide
;
_space_group_IT_number 14
_space_group_name_Hall '-P 2ybc'
_space_group_name_H-M_alt 'P 1 21/c 1'
_symmetry_cell_setting monoclinic
_symmetry_space_group_name_Hall '-P 2ybc'
_symmetry_space_group_name_H-M 'P 1 21/c 1'
_atom_sites_solution_hydrogens geom
_atom_sites_solution_primary direct
_atom_sites_solution_secondary difmap
_audit_creation_method SHELXL97
_cell_angle_alpha 90.00
_cell_angle_beta 109.16(3)
_cell_angle_gamma 90.00
_cell_formula_units_Z 4
_cell_length_a 11.542(2)
_cell_length_b 10.304(2)
_cell_length_c 13.860(3)
_cell_measurement_reflns_used 2107
_cell_measurement_temperature 296(2)
_cell_measurement_theta_max 23.26
_cell_measurement_theta_min 2.516
_cell_volume 1557.0(6)
_computing_cell_refinement 'SAINT (Bruker, 2002)'
_computing_data_collection 'SMART (Bruker, 2002)'
_computing_data_reduction 'SAINT (Bruker, 2002)'
_computing_molecular_graphics 'XP (Siemens, 1994)'
_computing_publication_material 'WinGX (Farrugia, 1999)'
_computing_structure_refinement 'SHELXL97 (Sheldrick, 2008)'
_computing_structure_solution 'SHELXS97 (Sheldrick, 2008)'
_diffrn_ambient_temperature 296(2)
_diffrn_measured_fraction_theta_full 0.996
_diffrn_measured_fraction_theta_max 0.996
_diffrn_measurement_device_type 'Bruker APEX'
_diffrn_measurement_method '\f and \w'
_diffrn_radiation_monochromator graphite
_diffrn_radiation_source 'fine-focus sealed tube'
_diffrn_radiation_type MoK\a
_diffrn_radiation_wavelength 0.71073
_diffrn_reflns_av_R_equivalents 0.0215
_diffrn_reflns_av_sigmaI/netI 0.0273
_diffrn_reflns_limit_h_max 14
_diffrn_reflns_limit_h_min -6
_diffrn_reflns_limit_k_max 12
_diffrn_reflns_limit_k_min -12
_diffrn_reflns_limit_l_max 12
_diffrn_reflns_limit_l_min -17
_diffrn_reflns_number 7686
_diffrn_reflns_theta_full 26.14
_diffrn_reflns_theta_max 26.14
_diffrn_reflns_theta_min 2.52
_diffrn_standards_decay_% 0
_diffrn_standards_interval_time 0
_diffrn_standards_number 0
_exptl_absorpt_coefficient_mu 0.085
_exptl_absorpt_correction_T_max 0.9857
_exptl_absorpt_correction_T_min 0.9774
_exptl_absorpt_correction_type multi-scan
_exptl_absorpt_process_details '(SADABS; Sheldrick, 2003)'
_exptl_crystal_colour colourless
_exptl_crystal_density_diffrn 1.191
_exptl_crystal_density_method 'not measured'
_exptl_crystal_description block
_exptl_crystal_F_000 600
_exptl_crystal_size_max 0.27
_exptl_crystal_size_mid 0.24
_exptl_crystal_size_min 0.17
_refine_diff_density_max 0.297
_refine_diff_density_min -0.256
_refine_ls_extinction_method none
_refine_ls_goodness_of_fit_ref 1.024
_refine_ls_hydrogen_treatment mixed
_refine_ls_matrix_type full
_refine_ls_number_parameters 196
_refine_ls_number_reflns 3099
_refine_ls_number_restraints 1
_refine_ls_restrained_S_all 1.024
_refine_ls_R_factor_all 0.0779
_refine_ls_R_factor_gt 0.0527
_refine_ls_shift/su_max 0.000
_refine_ls_shift/su_mean 0.000
_refine_ls_structure_factor_coef Fsqd
_refine_ls_weighting_details 'calc w = 1/[\s^2^(Fo^2^)+(0.0680P)^2^+0.3954P] where P=(Fo^2^+2Fc^2^)/3'
_refine_ls_weighting_scheme calc
_refine_ls_wR_factor_gt 0.1336
_refine_ls_wR_factor_ref 0.1508
_reflns_number_gt 2093
_reflns_number_total 3099
_reflns_threshold_expression >2\s(I)
_cod_data_source_file bt5821sup1.cif
_cod_data_source_block I
_cod_original_cell_volume 1557.2(5)
_cod_original_sg_symbol_H-M 'P 21/c'
_cod_database_code 2311113

loop_
_symmetry_equiv_pos_as_xyz
'x, y, z'
'-x, y+1/2, -z+1/2'
'-x, -y, -z'
'x, -y-1/2, z-1/2'

loop_
_atom_site_type_symbol
_atom_site_label
_atom_site_fract_x
_atom_site_fract_y
_atom_site_fract_z
_atom_site_U_iso_or_equiv
_atom_site_adp_type
_atom_site_calc_flag
_atom_site_refinement_flags
_atom_site_occupancy
_atom_site_symmetry_multiplicity
O O1 0.78563(15) 0.54467(14) 0.12601(15) 0.0756(5) Uani d D 1 1
O O2 0.52711(14) 0.16017(13) 0.05547(12) 0.0675(4) Uani d . 1 1
O O3 0.81264(15) 0.18892(16) 0.01920(14) 0.0812(5) Uani d . 1 1
N N1 0.66500(17) 0.32727(16) 0.08912(13) 0.0551(4) Uani d . 1 1
N N2 0.67544(19) 0.02499(17) -0.02835(13) 0.0606(5) Uani d . 1 1
N N3 0.92876(16) -0.24706(17) 0.16828(17) 0.0720(6) Uani d . 1 1
C C1 0.67333(18) 0.54785(18) 0.13783(15) 0.0535(5) Uani d . 1 1
C C2 0.60784(17) 0.43098(17) 0.12124(14) 0.0491(5) Uani d . 1 1
C C3 0.49425(19) 0.4244(2) 0.13394(15) 0.0574(5) Uani d . 1 1
H H3A 0.4521 0.3459 0.1235 0.069 Uiso calc R 1 1
C C4 0.4419(2) 0.5333(2) 0.16214(16) 0.0623(5) Uani d . 1 1
C C5 0.5060(2) 0.6490(2) 0.17547(15) 0.0617(6) Uani d . 1 1
H H5 0.4715 0.7234 0.1927 0.074 Uiso calc R 1 1
C C6 0.62038(19) 0.65640(19) 0.16368(15) 0.0587(5) Uani d . 1 1
H H6 0.6618 0.7353 0.1733 0.070 Uiso calc R 1 1
C C7 0.3173(2) 0.5254(3) 0.1756(3) 0.0982(9) Uani d . 1 1
H H7A 0.3224 0.4715 0.2333 0.147 Uiso calc R 1 1
H H7B 0.2593 0.4890 0.1152 0.147 Uiso calc R 1 1
H H7C 0.2912 0.6109 0.1867 0.147 Uiso calc R 1 1
C C8 0.62327(18) 0.20947(18) 0.05512(14) 0.0522(5) Uani d . 1 1
C C9 0.7136(2) 0.1393(2) 0.01338(15) 0.0568(5) Uani d . 1 1
C C10 0.7491(3) -0.0559(2) -0.07135(18) 0.0756(7) Uani d . 1 1
H H10A 0.8154 -0.0044 -0.0798 0.091 Uiso calc R 1 1
H H10B 0.6987 -0.0857 -0.1384 0.091 Uiso calc R 1 1
C C11 0.8022(2) -0.1719(2) -0.00525(19) 0.0739(7) Uani d . 1 1
H H11A 0.8523 -0.2210 -0.0365 0.089 Uiso calc R 1 1
H H11B 0.7358 -0.2277 -0.0022 0.089 Uiso calc R 1 1
C C12 0.8800(2) -0.1347(2) 0.10290(19) 0.0692(6) Uani d . 1 1
H H12A 0.9478 -0.0812 0.0999 0.083 Uiso calc R 1 1
H H12B 0.8306 -0.0833 0.1333 0.083 Uiso calc R 1 1
C C13 1.0343(3) -0.3023(3) 0.1486(4) 0.1352(16) Uani d . 1 1
H H13A 1.0639 -0.3754 0.1927 0.203 Uiso calc R 1 1
H H13B 1.0979 -0.2381 0.1613 0.203 Uiso calc R 1 1
H H13C 1.0112 -0.3299 0.0787 0.203 Uiso calc R 1 1
C C14 0.9619(3) -0.2082(3) 0.2779(2) 0.1081(10) Uani d . 1 1
H H14A 1.0234 -0.1416 0.2926 0.162 Uiso calc R 1 1
H H14B 0.9933 -0.2822 0.3206 0.162 Uiso calc R 1 1
H H14C 0.8904 -0.1759 0.2908 0.162 Uiso calc R 1 1
H H1 0.732(2) 0.343(2) 0.0811(16) 0.062(7) Uiso d . 1 1
H H2 0.599(2) -0.003(2) -0.0308(18) 0.078(8) Uiso d . 1 1
H H1A 0.824(2) 0.622(2) 0.139(2) 0.109(10) Uiso d D 1 1

loop_
_atom_site_aniso_label
_atom_site_aniso_U_11
_atom_site_aniso_U_22
_atom_site_aniso_U_33
_atom_site_aniso_U_12
_atom_site_aniso_U_13
_atom_site_aniso_U_23
O1 0.0618(10) 0.0484(9) 0.1234(14) -0.0114(7) 0.0397(10) -0.0126(9)
O2 0.0639(9) 0.0513(8) 0.0878(11) -0.0137(7) 0.0256(8) -0.0038(7)
O3 0.0699(11) 0.0702(10) 0.1088(13) -0.0180(9) 0.0365(10) -0.0231(9)
N1 0.0503(10) 0.0458(9) 0.0663(11) -0.0055(8) 0.0153(9) -0.0007(8)
N2 0.0644(12) 0.0522(10) 0.0612(11) -0.0056(9) 0.0152(9) -0.0059(8)
N3 0.0500(10) 0.0522(10) 0.1121(16) 0.0014(8) 0.0245(10) 0.0097(10)
C1 0.0525(11) 0.0476(11) 0.0571(11) -0.0021(9) 0.0134(9) 0.0028(9)
C2 0.0503(11) 0.0444(10) 0.0477(10) -0.0003(8) 0.0094(8) 0.0034(8)
C3 0.0544(12) 0.0572(12) 0.0576(12) -0.0071(9) 0.0142(10) 0.0030(9)
C4 0.0556(12) 0.0699(14) 0.0602(12) 0.0021(11) 0.0176(10) 0.0001(10)
C5 0.0642(13) 0.0608(13) 0.0562(12) 0.0106(11) 0.0144(10) -0.0013(10)
C6 0.0639(13) 0.0459(11) 0.0620(12) -0.0015(9) 0.0147(10) -0.0016(9)
C7 0.0717(17) 0.106(2) 0.128(2) -0.0018(16) 0.0483(17) -0.0125(19)
C8 0.0538(12) 0.0433(10) 0.0524(11) -0.0039(9) 0.0078(9) 0.0045(8)
C9 0.0580(12) 0.0503(11) 0.0562(11) -0.0054(10) 0.0109(10) 0.0010(9)
C10 0.1010(19) 0.0682(14) 0.0629(14) -0.0081(13) 0.0340(13) -0.0143(11)
C11 0.0895(17) 0.0542(13) 0.0863(16) -0.0011(12) 0.0402(14) -0.0182(12)
C12 0.0598(13) 0.0476(11) 0.0948(17) -0.0030(10) 0.0182(12) -0.0023(11)
C13 0.0772(19) 0.096(2) 0.253(5) 0.0301(17) 0.083(3) 0.056(3)
C14 0.097(2) 0.096(2) 0.100(2) 0.0002(17) -0.0096(17) 0.0116(17)

loop_
_atom_type_symbol
_atom_type_description
_atom_type_scat_dispersion_real
_atom_type_scat_dispersion_imag
_atom_type_scat_source
C C 0.0033 0.0016 'International Tables Vol C Tables 4.2.6.8 and 6.1.1.4'
H H 0.0000 0.0000 'International Tables Vol C Tables 4.2.6.8 and 6.1.1.4'
N N 0.0061 0.0033 'International Tables Vol C Tables 4.2.6.8 and 6.1.1.4'
O O 0.0106 0.0060 'International Tables Vol C Tables 4.2.6.8 and 6.1.1.4'

loop_
_geom_angle_atom_site_label_1
_geom_angle_atom_site_label_2
_geom_angle_atom_site_label_3
_geom_angle
C1 O1 H1A 112.6(18)
C8 N1 C2 130.73(19)
C8 N1 H1 112.0(15)
C2 N1 H1 116.6(15)
C9 N2 C10 122.4(2)
C9 N2 H2 118.2(16)
C10 N2 H2 119.4(16)
C13 N3 C12 111.7(2)
C13 N3 C14 110.2(3)
C12 N3 C14 109.6(2)
O1 C1 C6 124.96(18)
O1 C1 C2 116.38(17)
C6 C1 C2 118.66(19)
C3 C2 C1 120.35(18)
C3 C2 N1 124.63(17)
C1 C2 N1 114.99(18)
C2 C3 C4 120.99(19)
C2 C3 H3A 119.5
C4 C3 H3A 119.5
C5 C4 C3 118.1(2)
C5 C4 C7 121.2(2)
C3 C4 C7 120.7(2)
C4 C5 C6 121.34(19)
C4 C5 H5 119.3
C6 C5 H5 119.3
C1 C6 C5 120.51(19)
C1 C6 H6 119.7
C5 C6 H6 119.7
C4 C7 H7A 109.5
C4 C7 H7B 109.5
H7A C7 H7B 109.5
C4 C7 H7C 109.5
H7A C7 H7C 109.5
H7B C7 H7C 109.5
O2 C8 N1 126.9(2)
O2 C8 C9 122.52(18)
N1 C8 C9 110.60(18)
O3 C9 N2 124.6(2)
O3 C9 C8 120.83(19)
N2 C9 C8 114.58(19)
N2 C10 C11 112.48(19)
N2 C10 H10A 109.1
C11 C10 H10A 109.1
N2 C10 H10B 109.1
C11 C10 H10B 109.1
H10A C10 H10B 107.8
C10 C11 C12 112.92(18)
C10 C11 H11A 109.0
C12 C11 H11A 109.0
C10 C11 H11B 109.0
C12 C11 H11B 109.0
H11A C11 H11B 107.8
N3 C12 C11 113.16(18)
N3 C12 H12A 108.9
C11 C12 H12A 108.9
N3 C12 H12B 108.9
C11 C12 H12B 108.9
H12A C12 H12B 107.8
N3 C13 H13A 109.5
N3 C13 H13B 109.5
H13A C13 H13B 109.5
N3 C13 H13C 109.5
H13A C13 H13C 109.5
H13B C13 H13C 109.5
N3 C14 H14A 109.5
N3 C14 H14B 109.5
H14A C14 H14B 109.5
N3 C14 H14C 109.5
H14A C14 H14C 109.5
H14B C14 H14C 109.5

loop_
_geom_bond_atom_site_label_1
_geom_bond_atom_site_label_2
_geom_bond_distance
_geom_bond_publ_flag
O1 C1 1.359(3) y
O2 C8 1.222(2) y
O3 C9 1.231(2) y
N1 C2 1.403(3) y
N1 C8 1.334(2) y
N2 C9 1.322(3) y
O1 H1A 0.904(17) ?
N1 H1 0.83(2) ?
N2 C10 1.451(3) ?
N2 H2 0.92(3) ?
N3 C13 1.450(3) ?
N3 C12 1.464(3) ?
N3 C14 1.494(4) ?
C1 C6 1.377(3) ?
C1 C2 1.400(3) ?
C2 C3 1.381(3) ?
C3 C4 1.390(3) ?
C3 H3A 0.9300 ?
C4 C5 1.383(3) ?
C4 C7 1.511(3) ?
C5 C6 1.385(3) ?
C5 H5 0.9300 ?
C6 H6 0.9300 ?
C7 H7A 0.9600 ?
C7 H7B 0.9600 ?
C7 H7C 0.9600 ?
C8 C9 1.530(3) ?
C10 C11 1.509(3) ?
C10 H10A 0.9700 ?
C10 H10B 0.9700 ?
C11 C12 1.522(3) ?
C11 H11A 0.9700 ?
C11 H11B 0.9700 ?
C12 H12A 0.9700 ?
C12 H12B 0.9700 ?
C13 H13A 0.9600 ?
C13 H13B 0.9600 ?
C13 H13C 0.9600 ?
C14 H14A 0.9600 ?
C14 H14B 0.9600 ?
C14 H14C 0.9600 ?

loop_
_geom_hbond_atom_site_label_D
_geom_hbond_atom_site_label_H
_geom_hbond_atom_site_label_A
_geom_hbond_site_symmetry_A
_geom_hbond_distance_DH
_geom_hbond_distance_HA
_geom_hbond_distance_DA
_geom_hbond_angle_DHA
N2 H2 O2 3_655 0.92(3) 2.13(3) 2.945(2) 147(2)
O1 H1A N3 1_565 0.904(17) 1.764(18) 2.654(2) 168(3)

loop_
_geom_torsion_atom_site_label_1
_geom_torsion_atom_site_label_2
_geom_torsion_atom_site_label_3
_geom_torsion_atom_site_label_4
_geom_torsion
_geom_torsion_publ_flag
C8 N1 C2 C3 7.4(3) y
C8 N1 C2 C1 -170.86(19) y
C9 N2 C10 C11 106.7(2) y
N2 C10 C11 C12 -57.1(3) y
O1 C1 C2 C3 178.43(18) ?
C6 C1 C2 C3 -2.1(3) ?
O1 C1 C2 N1 -3.2(3) ?
C6 C1 C2 N1 176.24(17) ?
C1 C2 C3 C4 0.8(3) ?
N1 C2 C3 C4 -177.40(19) ?
C2 C3 C4 C5 1.1(3) ?
C2 C3 C4 C7 179.8(2) ?
C3 C4 C5 C6 -1.6(3) ?
C7 C4 C5 C6 179.7(2) ?
O1 C1 C6 C5 -178.97(19) ?
C2 C1 C6 C5 1.6(3) ?
C4 C5 C6 C1 0.2(3) ?
C2 N1 C8 O2 -9.1(3) ?
C2 N1 C8 C9 170.82(19) ?
C10 N2 C9 O3 0.8(3) ?
C10 N2 C9 C8 -179.59(18) ?
O2 C8 C9 O3 -176.04(19) ?
N1 C8 C9 O3 4.0(3) ?
O2 C8 C9 N2 4.3(3) ?
N1 C8 C9 N2 -175.62(17) ?
C13 N3 C12 C11 78.6(3) ?
C14 N3 C12 C11 -158.9(2) ?
C10 C11 C12 N3 178.2(2) ?
